data_4116395
loop_
_publ_author_name
'Gregory S. Hair'
'Alan H. Cowley'
'Richard A. Jones'
'Brian G. McBurnett'
'Andreas Voigt'

_publ_section_title
;
 Arene Complexes of Al(C6F5)3. Relationship to a D\'ej\`a Vu Silylium Ion
;
_journal_name_full 'Journal of the American Chemical Society'
_journal_page_first 4922
_journal_page_last 4923
_journal_paper_doi 10.1021/ja9904336
_journal_volume 121
_journal_year 1999
_chemical_compound_source selfmade
_chemical_formula_structural Al(C6F5)3(C7H8)
_chemical_formula_sum 'C25 H8 Al F15'
_chemical_formula_weight 620.29
_chemical_melting_point 393(1)
_chemical_name_common Tris(pentafluorophenyl)alane
_chemical_name_systematic
; 
 ? 
;
_space_group_IT_number 2
_symmetry_cell_setting triclinic
_symmetry_space_group_name_Hall '-P 1'
_symmetry_space_group_name_H-M 'P -1'
_atom_sites_solution_hydrogens geom
_atom_sites_solution_primary direct
_atom_sites_solution_secondary difmap
_audit_creation_method SHELXL
_cell_angle_alpha 92.08(2)
_cell_angle_beta 102.61(2)
_cell_angle_gamma 101.95(2)
_cell_formula_units_Z 1
_cell_length_a 7.427(2)
_cell_length_b 11.612(3)
_cell_length_c 13.822(4)
_cell_measurement_reflns_used 58
_cell_measurement_temperature 293(2)
_cell_measurement_theta_max 12.53
_cell_measurement_theta_min 4.63
_cell_volume 1133.9(6)
_computing_cell_refinement 'Siemens XSCANS'
_computing_data_collection 'Siemens XSCANS'
_computing_data_reduction 'Siemens SHELXTL'
_computing_molecular_graphics 'Siemens SHELXTL'
_computing_publication_material 'Siemens SHELXTL'
_computing_structure_refinement 'SHELXL-93 (Sheldrick, 1993)'
_computing_structure_solution 'SHELXS-86 (Sheldrick, 1990)'
_diffrn_ambient_temperature 293(2)
_diffrn_measurement_device 'Siemens P4'
_diffrn_measurement_method '\w scans'
_diffrn_radiation_monochromator graphite
_diffrn_radiation_source 'fine-focus sealed tube'
_diffrn_radiation_type MoK\a
_diffrn_radiation_wavelength 0.71073
_diffrn_reflns_av_R_equivalents 0.0246
_diffrn_reflns_av_sigmaI/netI 0.0256
_diffrn_reflns_limit_h_max 10
_diffrn_reflns_limit_h_min -1
_diffrn_reflns_limit_k_max 16
_diffrn_reflns_limit_k_min -16
_diffrn_reflns_limit_l_max 19
_diffrn_reflns_limit_l_min -19
_diffrn_reflns_number 7138
_diffrn_reflns_theta_max 30.00
_diffrn_reflns_theta_min 1.52
_diffrn_standards_decay_% 3.40
_diffrn_standards_interval_count 97
_diffrn_standards_interval_time n/a
_diffrn_standards_number 3
_exptl_absorpt_coefficient_mu 0.114
_exptl_absorpt_correction_T_max n/a
_exptl_absorpt_correction_T_min n/a
_exptl_absorpt_correction_type none
_exptl_crystal_colour colorless
_exptl_crystal_density_diffrn 0.908
_exptl_crystal_density_meas ?
_exptl_crystal_density_method n/a
_exptl_crystal_description block
_exptl_crystal_F_000 306
_exptl_crystal_size_max 0.5
_exptl_crystal_size_mid 0.4
_exptl_crystal_size_min 0.3
_refine_diff_density_max 0.346
_refine_diff_density_min -0.287
_refine_diff_density_rms 0.068
_refine_ls_extinction_coef n/a
_refine_ls_extinction_method none
_refine_ls_goodness_of_fit_all 1.023
_refine_ls_goodness_of_fit_obs 1.040
_refine_ls_hydrogen_treatment refall
_refine_ls_matrix_type full
_refine_ls_number_parameters 402
_refine_ls_number_reflns 5833
_refine_ls_number_restraints 0
_refine_ls_restrained_S_all 1.053
_refine_ls_restrained_S_obs 1.040
_refine_ls_R_factor_all 0.0453
_refine_ls_R_factor_obs 0.0347
_refine_ls_shift/esd_max -0.001
_refine_ls_shift/esd_mean 0.000
_refine_ls_structure_factor_coef Fsqd
_refine_ls_weighting_details 'w=1/[\s^2^(Fo^2^)+(0.0847P)^2^+0.0000P] where P=(Fo^2^+2Fc^2^)/3'
_refine_ls_weighting_scheme calc
_refine_ls_wR_factor_all 0.1230
_refine_ls_wR_factor_obs 0.1076
_reflns_number_observed 4658
_reflns_number_total 5834
_reflns_observed_criterion >2sigma(I)
_cod_data_source_file ja9904336_2.cif
_cod_data_source_block e
_cod_depositor_comments
;
The following automatic conversions were performed:

'_exptl_crystal_density_meas' value 'n/a' was changed to '?' - the
value is perceived as not measured.

Automatic conversion script
Id: cif_fix_values 3008 2015-01-20 13:52:24Z robertas 

The following automatic conversions were performed:

'_refine_ls_weighting_scheme' value 'calc
w=1/[\s^2^(Fo^2^)+(0.0847P)^2^+0.0000P] where P=(Fo^2^+2Fc^2^)/3' was
changed to 'calc'. New tag '_refine_ls_weighting_details' was
created. The value of the new tag was set to
'w=1/[\s^2^(Fo^2^)+(0.0847P)^2^+0.0000P] where P=(Fo^2^+2Fc^2^)/3'.

Automatic conversion script
Id: cif_fix_values 3143 2015-03-26 13:38:13Z robertas 
;
_cod_original_cell_volume 1133.9(5)
_cod_database_code 4116395

loop_
_symmetry_equiv_pos_as_xyz
'x, y, z'
'-x, -y, -z'

loop_
_atom_site_aniso_label
_atom_site_aniso_U_11
_atom_site_aniso_U_22
_atom_site_aniso_U_33
_atom_site_aniso_U_23
_atom_site_aniso_U_13
_atom_site_aniso_U_12
Al1 0.0217(2) 0.0216(2) 0.0189(2) 0.00088(13) 0.0029(2) 0.00682(14)
F1 0.0264(4) 0.0334(4) 0.0491(6) -0.0052(4) 0.0104(4) 0.0102(3)
F6 0.0543(6) 0.0358(5) 0.0216(4) -0.0040(3) -0.0060(4) 0.0194(4)
F9 0.0460(6) 0.0443(5) 0.0304(5) 0.0140(4) 0.0010(5) 0.0195(4)
F10 0.0436(5) 0.0362(4) 0.0193(4) -0.0018(3) 0.0024(4) 0.0134(4)
F2 0.0250(4) 0.0422(5) 0.0446(6) -0.0033(4) -0.0011(4) 0.0005(4)
F5 0.0258(4) 0.0322(4) 0.0496(6) 0.0018(4) 0.0024(4) 0.0123(3)
F7 0.0774(8) 0.0361(5) 0.0380(5) -0.0133(4) 0.0004(6) 0.0272(5)
F11 0.0235(4) 0.0590(6) 0.0394(6) 0.0106(5) 0.0071(4) 0.0143(4)
F15 0.0268(4) 0.0725(7) 0.0394(6) 0.0274(5) 0.0139(5) 0.0199(5)
F12 0.0374(5) 0.0434(5) 0.0422(6) 0.0068(4) 0.0239(5) 0.0082(4)
F4 0.0498(6) 0.0307(5) 0.0627(7) -0.0078(4) 0.0103(6) 0.0207(4)
F3 0.0508(6) 0.0252(4) 0.0338(5) -0.0076(3) 0.0028(5) 0.0002(4)
F8 0.0512(6) 0.0275(4) 0.0545(6) 0.0056(4) 0.0058(5) 0.0220(4)
C4 0.0382(7) 0.0208(5) 0.0191(6) 0.0011(4) 0.0049(6) 0.0022(5)
F13 0.0551(7) 0.0713(7) 0.0322(5) 0.0275(5) 0.0181(6) 0.0179(6)
C3 0.0259(6) 0.0282(6) 0.0217(6) 0.0035(5) 0.0040(6) 0.0020(5)
F14 0.0377(6) 0.1197(12) 0.0479(7) 0.0503(8) 0.0098(6) 0.0323(7)
C7 0.0217(5) 0.0233(5) 0.0222(6) 0.0004(4) 0.0025(5) 0.0069(4)
C11 0.0250(6) 0.0298(6) 0.0275(7) 0.0083(5) 0.0027(6) 0.0085(5)
C1 0.0248(6) 0.0208(5) 0.0202(6) 0.0021(4) 0.0045(5) 0.0058(4)
C2 0.0253(6) 0.0247(6) 0.0236(6) 0.0017(5) 0.0070(5) 0.0076(5)
C13 0.0230(6) 0.0229(5) 0.0221(6) 0.0021(4) 0.0044(5) 0.0052(4)
C12 0.0231(6) 0.0257(6) 0.0216(6) 0.0011(5) 0.0040(5) 0.0059(5)
C10 0.0300(7) 0.0226(6) 0.0391(8) 0.0054(5) 0.0066(6) 0.0116(5)
C5 0.0368(7) 0.0212(6) 0.0289(7) 0.0015(5) 0.0075(6) 0.0121(5)
C8 0.0289(6) 0.0256(6) 0.0217(6) -0.0001(5) 0.0013(6) 0.0084(5)
C15 0.0307(7) 0.0246(6) 0.0306(7) 0.0014(5) 0.0133(6) 0.0047(5)
C18 0.0243(6) 0.0366(7) 0.0279(7) 0.0104(5) 0.0083(6) 0.0088(5)
C9 0.0379(7) 0.0240(6) 0.0299(7) -0.0050(5) 0.0043(7) 0.0100(6)
C6 0.0256(6) 0.0241(6) 0.0237(6) 0.0037(5) 0.0038(5) 0.0080(5)
C24 0.0254(6) 0.0331(7) 0.0246(7) 0.0017(5) 0.0062(6) 0.0044(5)
C19 0.0231(6) 0.0296(6) 0.0257(7) 0.0057(5) 0.0060(6) 0.0056(5)
C14 0.0237(6) 0.0258(6) 0.0261(7) 0.0019(5) 0.0054(6) 0.0067(5)
C16 0.0397(8) 0.0376(7) 0.0239(7) 0.0116(6) 0.0124(7) 0.0091(6)
C21 0.0300(7) 0.0272(6) 0.0343(8) -0.0006(5) 0.0072(6) -0.0001(5)
C17 0.0307(7) 0.0523(9) 0.0300(8) 0.0187(7) 0.0057(7) 0.0131(7)
C23 0.0262(6) 0.0394(7) 0.0255(7) 0.0103(6) 0.0058(6) 0.0054(6)
C20 0.0260(6) 0.0346(7) 0.0238(7) 0.0031(5) 0.0031(6) 0.0017(5)
C22 0.0261(6) 0.0298(7) 0.0401(9) 0.0108(6) 0.0088(7) 0.0041(5)
C25 0.0436(10) 0.0352(9) 0.0683(15) 0.0203(9) 0.0121(11) 0.0101(8)

loop_
_atom_site_label
_atom_site_type_symbol
_atom_site_fract_x
_atom_site_fract_y
_atom_site_fract_z
_atom_site_U_iso_or_equiv
_atom_site_thermal_displace_type
_atom_site_occupancy
_atom_site_calc_flag
Al1 Al 0.26235(6) 0.25773(3) 0.21196(3) 0.02070(10) Uani 1 d
F1 F 0.69010(13) 0.35389(8) 0.32178(8) 0.0357(2) Uani 1 d
F6 F 0.2615(2) 0.05385(8) 0.05557(7) 0.0383(3) Uani 1 d
F9 F 0.6267(2) -0.03832(9) 0.41901(7) 0.0398(2) Uani 1 d
F10 F 0.49435(14) 0.15887(8) 0.40048(6) 0.0332(2) Uani 1 d
F2 F 0.86581(13) 0.55910(9) 0.43157(8) 0.0399(2) Uani 1 d
F5 F 0.10286(13) 0.46008(8) 0.29855(8) 0.0360(2) Uani 1 d
F7 F 0.4013(2) -0.14055(9) 0.07434(8) 0.0507(3) Uani 1 d
F11 F 0.54065(13) 0.31199(10) 0.08857(8) 0.0397(2) Uani 1 d
F15 F -0.10195(14) 0.32266(11) 0.04886(8) 0.0433(3) Uani 1 d
F12 F 0.53228(14) 0.38819(9) -0.09482(8) 0.0387(2) Uani 1 d
F4 F 0.2826(2) 0.66707(9) 0.40478(10) 0.0467(3) Uani 1 d
F3 F 0.6654(2) 0.71696(8) 0.46961(8) 0.0392(2) Uani 1 d
F8 F 0.5771(2) -0.19170(8) 0.25702(9) 0.0434(3) Uani 1 d
C4 C 0.5745(2) 0.61368(11) 0.41796(10) 0.0270(3) Uani 1 d
F13 F 0.2054(2) 0.42503(11) -0.20721(8) 0.0505(3) Uani 1 d
C3 C 0.6778(2) 0.53319(12) 0.39829(11) 0.0261(3) Uani 1 d
F14 F -0.1108(2) 0.39070(14) -0.13472(10) 0.0651(4) Uani 1 d
C7 C 0.3736(2) 0.11653(11) 0.22711(10) 0.0225(3) Uani 1 d
C11 C 0.5377(2) -0.01448(12) 0.32925(11) 0.0274(3) Uani 1 d
C1 C 0.3886(2) 0.39800(11) 0.30709(10) 0.0219(3) Uani 1 d
C2 C 0.5826(2) 0.42811(11) 0.34295(11) 0.0240(3) Uani 1 d
C13 C 0.2189(2) 0.31006(11) 0.07503(10) 0.0228(3) Uani 1 d
C12 C 0.4693(2) 0.08781(11) 0.31761(10) 0.0236(3) Uani 1 d
C10 C 0.5125(2) -0.09209(12) 0.24759(12) 0.0298(3) Uani 1 d
C5 C 0.3815(2) 0.58869(12) 0.38461(11) 0.0282(3) Uani 1 d
C8 C 0.3550(2) 0.03579(12) 0.14747(11) 0.0258(3) Uani 1 d
C15 C 0.3765(2) 0.36817(12) -0.05989(12) 0.0279(3) Uani 1 d
C18 C 0.0582(2) 0.33364(13) 0.01545(12) 0.0287(3) Uani 1 d
C9 C 0.4214(2) -0.06711(12) 0.15506(12) 0.0309(3) Uani 1 d
C6 C 0.2931(2) 0.48173(11) 0.33013(11) 0.0244(3) Uani 1 d
C24 C 0.0206(2) 0.18179(13) 0.33635(11) 0.0280(3) Uani 1 d
C19 C -0.0479(2) 0.19200(12) 0.23478(11) 0.0260(3) Uani 1 d
C14 C 0.3759(2) 0.32966(12) 0.03361(11) 0.0251(3) Uani 1 d
C16 C 0.2103(2) 0.38807(14) -0.11659(12) 0.0326(3) Uani 1 d
C21 C -0.0672(2) -0.01598(13) 0.20112(13) 0.0316(3) Uani 1 d
C17 C 0.0497(2) 0.3709(2) -0.07937(13) 0.0369(4) Uani 1 d
C23 C 0.0483(2) 0.07365(14) 0.36864(12) 0.0305(3) Uani 1 d
C20 C -0.0937(2) 0.09127(13) 0.16716(11) 0.0293(3) Uani 1 d
C22 C 0.0056(2) -0.02622(13) 0.30210(13) 0.0320(3) Uani 1 d
C25 C 0.0393(3) -0.1416(2) 0.3390(2) 0.0486(5) Uani 1 d
H20 H -0.1477(26) 0.0971(15) 0.0997(14) 0.026(4) Uiso 1 d
H24 H 0.0359(26) 0.2469(16) 0.3834(14) 0.028(5) Uiso 1 d
H23 H 0.0964(28) 0.0672(16) 0.4412(15) 0.032(5) Uiso 1 d
H19 H -0.0840(29) 0.2622(18) 0.2174(16) 0.038(5) Uiso 1 d
H21 H -0.0952(33) -0.0809(20) 0.1602(17) 0.045(6) Uiso 1 d
H253 H -0.0603(50) -0.1880(30) 0.3358(26) 0.089(11) Uiso 1 d
H252 H 0.1358(40) -0.1328(23) 0.4036(22) 0.069(8) Uiso 1 d
H251 H 0.0728(44) -0.1769(27) 0.2932(25) 0.075(10) Uiso 1 d

loop_
_atom_type_symbol
_atom_type_description
_atom_type_scat_dispersion_real
_atom_type_scat_dispersion_imag
_atom_type_scat_source
C C 0.0033 0.0016 'International Tables Vol C Tables 4.2.6.8 and 6.1.1.4'
H H 0.0000 0.0000 'International Tables Vol C Tables 4.2.6.8 and 6.1.1.4'
F F 0.0171 0.0103 'International Tables Vol C Tables 4.2.6.8 and 6.1.1.4'
Al Al 0.0645 0.0514 'International Tables Vol C Tables 4.2.6.8 and 6.1.1.4'

loop_
_geom_angle_atom_site_label_1
_geom_angle_atom_site_label_2
_geom_angle_atom_site_label_3
_geom_angle
C7 Al1 C1 117.18(6)
C7 Al1 C13 114.51(6)
C1 Al1 C13 108.44(6)
C7 Al1 C19 104.39(6)
C1 Al1 C19 107.98(6)
C13 Al1 C19 103.12(6)
F3 C4 C5 120.35(14)
F3 C4 C3 119.15(14)
C5 C4 C3 120.49(12)
F2 C3 C4 119.60(12)
F2 C3 C2 121.87(13)
C4 C3 C2 118.52(13)
C8 C7 C12 114.53(12)
C8 C7 Al1 121.99(10)
C12 C7 Al1 123.44(10)
F9 C11 C10 119.97(13)
F9 C11 C12 120.77(14)
C10 C11 C12 119.26(13)
C6 C1 C2 115.00(12)
C6 C1 Al1 122.19(10)
C2 C1 Al1 122.10(10)
F1 C2 C1 119.72(12)
F1 C2 C3 116.58(12)
C1 C2 C3 123.68(13)
C18 C13 C14 114.52(13)
C18 C13 Al1 130.07(12)
C14 C13 Al1 115.38(10)
F10 C12 C7 119.96(12)
F10 C12 C11 116.52(12)
C7 C12 C11 123.49(13)
F8 C10 C11 120.36(14)
F8 C10 C9 119.76(14)
C11 C10 C9 119.88(12)
F4 C5 C4 119.98(13)
F4 C5 C6 121.39(14)
C4 C5 C6 118.63(13)
F6 C8 C9 116.06(12)
F6 C8 C7 119.72(12)
C9 C8 C7 124.19(13)
F12 C15 C16 119.91(14)
F12 C15 C14 121.89(13)
C16 C15 C14 118.18(14)
F15 C18 C13 120.26(13)
F15 C18 C17 116.22(13)
C13 C18 C17 123.52(15)
F7 C9 C10 120.34(13)
F7 C9 C8 121.03(14)
C10 C9 C8 118.62(13)
F5 C6 C1 119.33(12)
F5 C6 C5 117.01(12)
C1 C6 C5 123.67(13)
C23 C24 C19 119.90(14)
C24 C19 C20 119.39(13)
C24 C19 Al1 91.67(10)
C20 C19 Al1 95.36(10)
F11 C14 C15 117.35(13)
F11 C14 C13 118.15(13)
C15 C14 C13 124.49(13)
F13 C16 C15 119.9(2)
F13 C16 C17 120.04(14)
C15 C16 C17 120.08(14)
C20 C21 C22 121.18(14)
F14 C17 C16 119.72(14)
F14 C17 C18 121.1(2)
C16 C17 C18 119.19(14)
C24 C23 C22 121.09(14)
C21 C20 C19 119.72(14)
C23 C22 C21 118.67(13)
C23 C22 C25 119.9(2)
C21 C22 C25 121.4(2)

loop_
_geom_bond_atom_site_label_1
_geom_bond_atom_site_label_2
_geom_bond_distance
Al1 C7 1.9812(14)
Al1 C1 1.9836(14)
Al1 C13 1.988(2)
Al1 C19 2.366(2)
F1 C2 1.354(2)
F6 C8 1.354(2)
F9 C11 1.340(2)
F10 C12 1.342(2)
F2 C3 1.337(2)
F5 C6 1.351(2)
F7 C9 1.341(2)
F11 C14 1.351(2)
F15 C18 1.351(2)
F12 C15 1.329(2)
F4 C5 1.339(2)
F3 C4 1.340(2)
F8 C10 1.341(2)
C4 C5 1.371(2)
C4 C3 1.380(2)
F13 C16 1.334(2)
C3 C2 1.383(2)
F14 C17 1.337(2)
C7 C8 1.384(2)
C7 C12 1.386(2)
C11 C10 1.373(2)
C11 C12 1.387(2)
C1 C6 1.383(2)
C1 C2 1.383(2)
C13 C18 1.378(2)
C13 C14 1.389(2)
C10 C9 1.381(2)
C5 C6 1.385(2)
C8 C9 1.383(2)
C15 C16 1.379(2)
C15 C14 1.383(2)
C18 C17 1.388(2)
C24 C23 1.388(2)
C24 C19 1.403(2)
C19 C20 1.405(2)
C16 C17 1.379(2)
C21 C20 1.384(2)
C21 C22 1.401(2)
C23 C22 1.391(2)
C22 C25 1.501(2)
